data_4335263
loop_
_publ_author_name
'Ralf Haiges'
'Karl O. Christe'

_publ_contact_author_address
;
University of Southern California
Loker Hydrocarbon Research Institute and Department of Chemistry
Los Angeles, CA 90089
USA
;
_publ_contact_author_email haiges@usc.edu
_publ_contact_author_name 'Ralf Haiges'
_publ_contact_author_phone '+1 (213) 740-3197'
_publ_section_title
;
 Energetic High-Nitrogen Compounds: 5-(Trinitromethyl)-2H-tetrazole and
 -tetrazolates, Preparation, Characterization, and Conversion into
 5-(Dinitromethyl)tetrazoles
;
_journal_name_full 'Inorganic Chemistry'
_journal_page_first 7249
_journal_page_last 7260
_journal_paper_doi 10.1021/ic400919n
_journal_volume 52
_journal_year 2013
_chemical_formula_moiety 'C2 N7 O6, N H4'
_chemical_formula_sum 'C2 H4 N8 O6'
_chemical_formula_weight 236.13
_chemical_name_common 'ammonium 5-trinitromethyltetrazolate'
_chemical_name_systematic NH4TNTz
_space_group_crystal_system triclinic
_space_group_IT_number 2
_space_group_name_Hall '-P 1'
_space_group_name_H-M_alt 'P -1'
_symmetry_space_group_name_Hall '-P 1'
_symmetry_space_group_name_H-M 'P -1'
_atom_sites_solution_hydrogens geom
_atom_sites_solution_primary direct
_atom_sites_solution_secondary difmap
_cell_angle_alpha 104.8260(10)
_cell_angle_beta 91.8040(10)
_cell_angle_gamma 109.1510(10)
_cell_formula_units_Z 2
_cell_length_a 7.0369(3)
_cell_length_b 7.3590(3)
_cell_length_c 9.1760(4)
_cell_measurement_temperature 100.(2)
_cell_volume 430.45(3)
_computing_cell_refinement 'APEX2 v2012.4-3 (Bruker AXS)'
_computing_data_collection 'Bruker Instrument Service v2012.6-0'
_computing_data_reduction 'SAINT V8.18C (Bruker AXS, 2009)'
_computing_structure_refinement 'SHELXL-97 (Sheldrick, 2008)'
_computing_structure_solution 'SHELXS-97 (Sheldrick, 2008)'
_diffrn_ambient_temperature 100.(2)
_diffrn_measured_fraction_theta_full 0.999
_diffrn_measured_fraction_theta_max 0.979
_diffrn_measurement_device_type 'Bruker APEX II CCD'
_diffrn_measurement_method 'omega- and phi-scans'
_diffrn_radiation_monochromator 'TRIUMPH curved-crystal'
_diffrn_radiation_type 'MoK\a '
_diffrn_radiation_wavelength 0.71073
_diffrn_reflns_av_R_equivalents 0.0262
_diffrn_reflns_av_sigmaI/netI 0.0241
_diffrn_reflns_limit_h_max 10
_diffrn_reflns_limit_h_min -9
_diffrn_reflns_limit_k_max 10
_diffrn_reflns_limit_k_min -10
_diffrn_reflns_limit_l_max 13
_diffrn_reflns_limit_l_min -12
_diffrn_reflns_number 10695
_diffrn_reflns_theta_full 29.00
_diffrn_reflns_theta_max 30.58
_diffrn_reflns_theta_min 2.31
_diffrn_source 'fine-focus tube'
_exptl_absorpt_coefficient_mu 0.175
_exptl_absorpt_correction_T_max 0.98
_exptl_absorpt_correction_T_min 0.94
_exptl_absorpt_correction_type multi-scan
_exptl_absorpt_process_details 'Bruker SADABS V2008/1'
_exptl_crystal_density_diffrn 1.822
_exptl_crystal_F_000 240
_exptl_crystal_size_max 0.330
_exptl_crystal_size_mid 0.260
_exptl_crystal_size_min 0.140
_refine_diff_density_max 0.391
_refine_diff_density_min -0.290
_refine_ls_extinction_method none
_refine_ls_goodness_of_fit_ref 1.072
_refine_ls_hydrogen_treatment mixed
_refine_ls_matrix_type full
_refine_ls_number_parameters 159
_refine_ls_number_reflns 2585
_refine_ls_number_restraints 19
_refine_ls_restrained_S_all 1.085
_refine_ls_R_factor_all 0.0406
_refine_ls_R_factor_gt 0.0318
_refine_ls_shift/su_max 0.000
_refine_ls_shift/su_mean 0.000
_refine_ls_structure_factor_coef Fsqd
_refine_ls_weighting_details 'calc w=1/[\s^2^(Fo^2^)+(0.0390P)^2^+0.1028P] where P=(Fo^2^+2Fc^2^)/3'
_refine_ls_weighting_scheme calc
_refine_ls_wR_factor_gt 0.0777
_refine_ls_wR_factor_ref 0.0819
_reflns_number_gt 2168
_reflns_number_total 2585
_reflns_threshold_expression >2sigma(I)
_cod_data_source_file ic400919n_si_001_3.cif
_cod_data_source_block NH4TNTz
_cod_database_code 4335263

loop_
_space_group_symop_operation_xyz
'x, y, z'
'-x, -y, -z'

loop_
_atom_site_type_symbol
_atom_site_label
_atom_site_fract_x
_atom_site_fract_y
_atom_site_fract_z
_atom_site_U_iso_or_equiv
_atom_site_adp_type
_atom_site_calc_flag
_atom_site_refinement_flags
_atom_site_occupancy
C C1 0.51878(15) 0.04530(14) 0.21582(11) 0.01026(18) Uani d . 1
C C2 0.67970(15) 0.22273(15) 0.31759(11) 0.01081(18) Uani d . 1
H H1 0.2382(19) 0.2440(18) 0.0844(13) 0.016 Uiso d D 1
H H2 0.0549(17) 0.250(2) -0.0152(16) 0.032(4) Uiso d D 1
H H3 0.245(2) 0.4462(18) 0.0500(18) 0.048 Uiso d D 1
H H4 0.264(2) 0.266(2) -0.0789(14) 0.032(4) Uiso d D 1
N N1 0.52373(13) -0.14021(12) 0.18913(10) 0.01221(17) Uani d . 1
N N2 0.34367(13) -0.25562(13) 0.10784(10) 0.01287(18) Uani d . 1
N N3 0.23851(13) -0.14230(13) 0.08752(10) 0.01366(18) Uani d . 1
N N4 0.34621(13) 0.05061(13) 0.15556(10) 0.01313(18) Uani d . 1
N N5 0.75289(13) 0.40053(12) 0.24981(10) 0.01266(18) Uani d . 1
N N6 0.85995(13) 0.16539(13) 0.36038(11) 0.01434(18) Uani d . 1
N N7 0.60573(14) 0.30873(13) 0.46781(10) 0.01273(18) Uani d . 1
N N8 0.20067(13) 0.30171(13) 0.01135(10) 0.01271(18) Uani d D 1
O O1 0.61902(12) 0.46104(11) 0.21921(9) 0.01718(17) Uani d . 1
O O2 0.93036(12) 0.46549(12) 0.23229(9) 0.01922(18) Uani d . 1
O O3 0.89947(13) 0.18099(12) 0.49360(9) 0.02063(18) Uani d . 1
O O4 0.94394(12) 0.10558(13) 0.25414(10) 0.02123(18) Uani d . 1
O O5 0.45496(12) 0.19826(12) 0.50119(9) 0.01930(18) Uani d . 1
O O6 0.70884(12) 0.48032(11) 0.53886(9) 0.01851(18) Uani d . 1

loop_
_atom_site_aniso_label
_atom_site_aniso_U_11
_atom_site_aniso_U_22
_atom_site_aniso_U_33
_atom_site_aniso_U_12
_atom_site_aniso_U_13
_atom_site_aniso_U_23
C1 0.0106(4) 0.0092(4) 0.0108(4) 0.0036(3) 0.0016(3) 0.0023(3)
C2 0.0110(4) 0.0105(4) 0.0111(4) 0.0045(3) 0.0017(3) 0.0025(3)
N1 0.0120(4) 0.0098(4) 0.0136(4) 0.0033(3) 0.0007(3) 0.0020(3)
N2 0.0126(4) 0.0111(4) 0.0135(4) 0.0033(3) 0.0010(3) 0.0024(3)
N3 0.0126(4) 0.0107(4) 0.0157(4) 0.0024(3) -0.0003(3) 0.0027(3)
N4 0.0115(4) 0.0111(4) 0.0153(4) 0.0028(3) -0.0009(3) 0.0029(3)
N5 0.0146(4) 0.0096(4) 0.0111(4) 0.0019(3) 0.0023(3) 0.0014(3)
N6 0.0106(4) 0.0115(4) 0.0188(4) 0.0034(3) -0.0012(3) 0.0018(3)
N7 0.0151(4) 0.0129(4) 0.0106(4) 0.0060(3) 0.0009(3) 0.0026(3)
N8 0.0112(4) 0.0103(4) 0.0166(4) 0.0038(3) 0.0011(3) 0.0037(3)
O1 0.0202(4) 0.0141(4) 0.0198(4) 0.0079(3) 0.0029(3) 0.0066(3)
O2 0.0135(4) 0.0178(4) 0.0208(4) -0.0012(3) 0.0042(3) 0.0045(3)
O3 0.0213(4) 0.0212(4) 0.0189(4) 0.0078(3) -0.0051(3) 0.0050(3)
O4 0.0147(4) 0.0221(4) 0.0255(4) 0.0091(3) 0.0045(3) 0.0006(3)
O5 0.0213(4) 0.0186(4) 0.0178(4) 0.0047(3) 0.0086(3) 0.0072(3)
O6 0.0212(4) 0.0132(4) 0.0157(4) 0.0040(3) -0.0008(3) -0.0021(3)

loop_
_atom_type_symbol
_atom_type_description
_atom_type_scat_dispersion_real
_atom_type_scat_dispersion_imag
_atom_type_scat_source
C C 0.0033 0.0016 'International Tables Vol C Tables 4.2.6.8 and 6.1.1.4'
H H 0.0000 0.0000 'International Tables Vol C Tables 4.2.6.8 and 6.1.1.4'
N N 0.0061 0.0033 'International Tables Vol C Tables 4.2.6.8 and 6.1.1.4'
O O 0.0106 0.0060 'International Tables Vol C Tables 4.2.6.8 and 6.1.1.4'

loop_
_geom_angle_atom_site_label_1
_geom_angle_atom_site_label_2
_geom_angle_atom_site_label_3
_geom_angle
N4 C1 N1 113.24(9)
N4 C1 C2 123.90(9)
N1 C1 C2 122.48(9)
C1 C2 N6 110.19(8)
C1 C2 N5 113.45(8)
N6 C2 N5 109.79(8)
C1 C2 N7 112.23(8)
N6 C2 N7 106.83(8)
N5 C2 N7 104.00(7)
C1 N1 N2 103.49(8)
N3 N2 N1 109.87(8)
N2 N3 N4 109.70(8)
C1 N4 N3 103.69(8)
O2 N5 O1 127.15(9)
O2 N5 C2 119.16(9)
O1 N5 C2 113.68(8)
O3 N6 O4 127.96(10)
O3 N6 C2 117.00(9)
O4 N6 C2 115.02(9)
O5 N7 O6 128.11(9)
O5 N7 C2 116.37(8)
O6 N7 C2 115.52(8)
H1 N8 H2 110.5(10)
H1 N8 H3 111.2(11)
H2 N8 H3 108.5(11)
H1 N8 H4 108.4(10)
H2 N8 H4 109.1(11)
H3 N8 H4 109.2(11)

loop_
_geom_bond_atom_site_label_1
_geom_bond_atom_site_label_2
_geom_bond_distance
C1 N4 1.3349(13)
C1 N1 1.3362(13)
C1 C2 1.4827(13)
C2 N6 1.5315(13)
C2 N5 1.5358(13)
C2 N7 1.5448(13)
N1 N2 1.3392(12)
N2 N3 1.3242(12)
N3 N4 1.3380(12)
N5 O2 1.2142(12)
N5 O1 1.2194(12)
N6 O3 1.2127(12)
N6 O4 1.2169(12)
N7 O5 1.2093(12)
N7 O6 1.2222(12)
N8 H1 0.953(10)
N8 H2 0.968(11)
N8 H3 0.967(12)
N8 H4 0.969(11)

loop_
_geom_torsion_atom_site_label_1
_geom_torsion_atom_site_label_2
_geom_torsion_atom_site_label_3
_geom_torsion_atom_site_label_4
_geom_torsion
N4 C1 C2 N6 -177.63(9)
N1 C1 C2 N6 9.89(13)
N4 C1 C2 N5 -54.07(13)
N1 C1 C2 N5 133.45(10)
N4 C1 C2 N7 63.46(12)
N1 C1 C2 N7 -109.02(11)
N4 C1 N1 N2 -0.05(11)
C2 C1 N1 N2 173.16(9)
C1 N1 N2 N3 0.21(11)
N1 N2 N3 N4 -0.31(11)
N1 C1 N4 N3 -0.13(11)
C2 C1 N4 N3 -173.22(9)
N2 N3 N4 C1 0.26(11)
C1 C2 N5 O2 -120.64(10)
N6 C2 N5 O2 3.14(12)
N7 C2 N5 O2 117.14(9)
C1 C2 N5 O1 59.40(11)
N6 C2 N5 O1 -176.83(8)
N7 C2 N5 O1 -62.82(10)
C1 C2 N6 O3 -116.68(10)
N5 C2 N6 O3 117.65(9)
N7 C2 N6 O3 5.48(11)
C1 C2 N6 O4 61.99(11)
N5 C2 N6 O4 -63.67(11)
N7 C2 N6 O4 -175.85(8)
C1 C2 N7 O5 18.61(12)
N6 C2 N7 O5 -102.26(10)
N5 C2 N7 O5 141.64(9)
C1 C2 N7 O6 -162.01(8)
N6 C2 N7 O6 77.12(10)
N5 C2 N7 O6 -38.99(11)
